data_4066749
loop_
_publ_author_name
'Aguirre-Etcheverry, Paulina'
'Ashley, Andrew E.'
'Bal\'azs, G\'abor'
'Green, Jennifer C.'
'Cowley, Andrew R.'
'Thompson, Amber L.'
'O&#x2019;Hare, Dermot'

_publ_section_title
;
 Synthesis, Structure, and Ligand Exchange Reactions of
 Tetramethyleneethane Complexes of Cobalt
;
_journal_issue 22
_journal_name_full Organometallics
_journal_page_first 5847
_journal_paper_doi 10.1021/om100611p
_journal_volume 29
_journal_year 2010
_chemical_formula_moiety 'C16 H26 Co2 O4 P2'
_chemical_formula_sum 'C16 H26 Co2 O4 P2'
_chemical_formula_weight 462.17
_chemical_melting_point ?
_space_group_IT_number 2
_symmetry_cell_setting triclinic
_symmetry_space_group_name_Hall '-P 1'
_symmetry_space_group_name_H-M 'P -1'
_atom_sites_solution_hydrogens geom
_atom_sites_solution_primary direct
_atom_sites_solution_secondary difmap
_cell_angle_alpha 87.994(2)
_cell_angle_beta 75.764(2)
_cell_angle_gamma 85.0410(10)
_cell_formula_units_Z 1
_cell_length_a 6.8755(2)
_cell_length_b 8.7561(3)
_cell_length_c 8.9500(2)
_cell_measurement_reflns_used 1895
_cell_measurement_temperature 150(2)
_cell_measurement_theta_max 27.485
_cell_measurement_theta_min 2.910
_cell_volume 520.26(3)
_computing_cell_refinement 'HKL Scalepack (Otwinowski & Minor 1997)'
_computing_data_collection 'Collect (Nonius BV, 1997-2000)'
_computing_data_reduction 'HKL Denzo and Scalepack (Otwinowski & Minor 1997)'
_computing_molecular_graphics 'Bruker SHELXTL'
_computing_publication_material 'Bruker SHELXTL'
_computing_structure_refinement 'SHELXL-97 (Sheldrick, 1997)'
_computing_structure_solution 'SHELXS-97 (Sheldrick, 1997)'
_diffrn_ambient_temperature 150(2)
_diffrn_detector_area_resol_mean 9
_diffrn_measured_fraction_theta_full 0.975
_diffrn_measured_fraction_theta_max 0.975
_diffrn_measurement_device_type KappaCCD
_diffrn_measurement_method CCD
_diffrn_radiation_monochromator graphite
_diffrn_radiation_source 'fine-focus sealed tube'
_diffrn_radiation_type MoK\a
_diffrn_radiation_wavelength 0.71073
_diffrn_reflns_av_R_equivalents 0.0224
_diffrn_reflns_av_sigmaI/netI 0.0475
_diffrn_reflns_limit_h_max 8
_diffrn_reflns_limit_h_min -8
_diffrn_reflns_limit_k_max 11
_diffrn_reflns_limit_k_min -11
_diffrn_reflns_limit_l_max 11
_diffrn_reflns_limit_l_min -11
_diffrn_reflns_number 3731
_diffrn_reflns_theta_full 27.44
_diffrn_reflns_theta_max 27.44
_diffrn_reflns_theta_min 4.26
_exptl_absorpt_coefficient_mu 1.763
_exptl_absorpt_correction_T_max 0.9328
_exptl_absorpt_correction_T_min 0.7194
_exptl_absorpt_correction_type multi-scan
_exptl_absorpt_process_details 'DENZO/SCALEPACK (Otwinowski & Minor, 1997)'
_exptl_crystal_colour clear_pale_yellow
_exptl_crystal_density_diffrn 1.475
_exptl_crystal_density_meas ?
_exptl_crystal_density_method 'not measured'
_exptl_crystal_description block
_exptl_crystal_F_000 238
_exptl_crystal_size_max 0.20
_exptl_crystal_size_mid 0.06
_exptl_crystal_size_min 0.04
_refine_diff_density_max 0.365
_refine_diff_density_min -0.352
_refine_diff_density_rms 0.064
_refine_ls_extinction_method none
_refine_ls_goodness_of_fit_ref 1.050
_refine_ls_hydrogen_treatment mixed
_refine_ls_matrix_type full
_refine_ls_number_parameters 124
_refine_ls_number_reflns 2316
_refine_ls_number_restraints 0
_refine_ls_restrained_S_all 1.050
_refine_ls_R_factor_all 0.0367
_refine_ls_R_factor_gt 0.0274
_refine_ls_shift/su_max 0.001
_refine_ls_shift/su_mean 0.000
_refine_ls_structure_factor_coef Fsqd
_refine_ls_weighting_details 'calc w=1/[\s^2^(Fo^2^)+(0.0178P)^2^+0.1326P] where P=(Fo^2^+2Fc^2^)/3'
_refine_ls_weighting_scheme calc
_refine_ls_wR_factor_gt 0.0618
_refine_ls_wR_factor_ref 0.0650
_reflns_number_gt 1993
_reflns_number_total 2316
_reflns_threshold_expression >2sigma(I)
_oxford_structure_analysis_title 5412
_cod_data_source_file om100611p_si_002.cif
_cod_data_source_block 2
_cod_depositor_comments
;
The following automatic conversions were performed:

'_chemical_melting_point' value 'not measured' was changed to '?' -
the value is undefined or not given.

'_symmetry_cell_setting' value
'Triclinic' changed to 'triclinic' according to
/home/saulius/struct/CIF-dictionaries/cif_core.dic dictionary named
'cif_core.dic' version 2.4.1 from 2010-06-29.

Automatic conversion script
Id: cif_fix_values 1715 2011-07-08 13:25:40Z adriana 

The following automatic conversions were performed:

'_exptl_crystal_density_meas' value 'not measured' was changed to '?'
- the value is perceived as not measured.

Automatic conversion script
Id: cif_fix_values 3008 2015-01-20 13:52:24Z robertas 
;
_cod_original_sg_symbol_H-M P-1
_cod_database_code 4066749

loop_
_symmetry_equiv_pos_as_xyz
'x, y, z'
'-x, -y, -z'

loop_
_atom_site_label
_atom_site_type_symbol
_atom_site_fract_x
_atom_site_fract_y
_atom_site_fract_z
_atom_site_U_iso_or_equiv
_atom_site_adp_type
_atom_site_occupancy
_atom_site_symmetry_multiplicity
_atom_site_calc_flag
_atom_site_refinement_flags
Co1 Co 0.71857(3) 0.64224(3) 0.67764(3) 0.01938(10) Uani 1 1 d .
O1 O 0.3468(2) 0.6087(2) 0.91453(18) 0.0504(5) Uani 1 1 d .
O2 O 0.6364(3) 0.82534(19) 0.41929(18) 0.0425(4) Uani 1 1 d .
C1 C 0.4985(3) 0.6182(2) 0.8255(2) 0.0289(5) Uani 1 1 d .
C2 C 0.6705(3) 0.7551(2) 0.5222(2) 0.0254(4) Uani 1 1 d .
C3 C 0.7284(3) 0.4381(2) 0.5672(2) 0.0252(4) Uani 1 1 d .
H3A H 0.690(3) 0.441(2) 0.474(3) 0.030 Uiso 1 1 d .
H3B H 0.664(3) 0.365(3) 0.644(2) 0.030 Uiso 1 1 d .
C4 C 0.9248(3) 0.4769(2) 0.5701(2) 0.0201(4) Uani 1 1 d .
C5 C 0.9507(3) 0.4882(2) 0.7210(2) 0.0242(4) Uani 1 1 d .
H5A H 1.075(3) 0.525(2) 0.733(2) 0.029 Uiso 1 1 d .
H5B H 0.881(3) 0.424(2) 0.798(2) 0.029 Uiso 1 1 d .
P1 P 0.83319(7) 0.82299(6) 0.78323(5) 0.02281(13) Uani 1 1 d .
C6 C 0.6834(4) 1.0061(3) 0.7953(3) 0.0382(5) Uani 1 1 d .
H6A H 0.7409 1.0798 0.8489 0.057 Uiso 1 1 calc R
H6B H 0.5448 0.9923 0.8524 0.057 Uiso 1 1 calc R
H6C H 0.6840 1.0449 0.6912 0.057 Uiso 1 1 calc R
C7 C 0.8452(3) 0.7852(3) 0.9822(2) 0.0337(5) Uani 1 1 d .
H7A H 0.8898 0.8749 1.0228 0.050 Uiso 1 1 calc R
H7B H 0.9406 0.6962 0.9865 0.050 Uiso 1 1 calc R
H7C H 0.7115 0.7640 1.0445 0.050 Uiso 1 1 calc R
C8 C 1.0843(3) 0.8777(3) 0.6922(2) 0.0345(5) Uani 1 1 d .
H8A H 1.1127 0.9660 0.7454 0.052 Uiso 1 1 calc R
H8B H 1.0924 0.9050 0.5839 0.052 Uiso 1 1 calc R
H8C H 1.1831 0.7916 0.6983 0.052 Uiso 1 1 calc R

loop_
_atom_site_aniso_label
_atom_site_aniso_U_11
_atom_site_aniso_U_22
_atom_site_aniso_U_33
_atom_site_aniso_U_23
_atom_site_aniso_U_13
_atom_site_aniso_U_12
Co1 0.01663(14) 0.02370(16) 0.01746(14) 0.00061(10) -0.00435(10) 0.00056(10)
O1 0.0238(8) 0.0808(14) 0.0382(9) 0.0177(9) 0.0037(7) 0.0030(8)
O2 0.0518(10) 0.0424(10) 0.0414(9) 0.0165(7) -0.0268(8) -0.0109(8)
C1 0.0243(10) 0.0351(12) 0.0270(10) 0.0053(9) -0.0081(8) 0.0025(9)
C2 0.0234(10) 0.0265(11) 0.0280(10) -0.0010(8) -0.0091(8) -0.0034(8)
C3 0.0206(9) 0.0276(11) 0.0272(10) -0.0024(8) -0.0045(8) -0.0030(8)
C4 0.0188(9) 0.0203(10) 0.0206(9) -0.0014(7) -0.0046(7) 0.0012(8)
C5 0.0211(10) 0.0284(11) 0.0217(9) 0.0022(8) -0.0052(8) 0.0041(8)
P1 0.0251(3) 0.0240(3) 0.0192(2) -0.0019(2) -0.0063(2) 0.0021(2)
C6 0.0471(14) 0.0312(13) 0.0362(12) -0.0051(10) -0.0137(10) 0.0099(10)
C7 0.0413(12) 0.0388(13) 0.0221(10) -0.0041(9) -0.0114(9) 0.0024(10)
C8 0.0361(12) 0.0343(13) 0.0338(11) -0.0027(9) -0.0072(9) -0.0095(10)

loop_
_atom_type_symbol
_atom_type_description
_atom_type_scat_dispersion_real
_atom_type_scat_dispersion_imag
_atom_type_scat_source
C C 0.0033 0.0016 'International Tables Vol C Tables 4.2.6.8 and 6.1.1.4'
H H 0.0000 0.0000 'International Tables Vol C Tables 4.2.6.8 and 6.1.1.4'
O O 0.0106 0.0060 'International Tables Vol C Tables 4.2.6.8 and 6.1.1.4'
P P 0.1023 0.0942 'International Tables Vol C Tables 4.2.6.8 and 6.1.1.4'
Co Co 0.3494 0.9721 'International Tables Vol C Tables 4.2.6.8 and 6.1.1.4'

loop_
_geom_angle_atom_site_label_1
_geom_angle_atom_site_label_2
_geom_angle_atom_site_label_3
_geom_angle
_geom_angle_site_symmetry_1
_geom_angle_site_symmetry_3
C2 Co1 C1 112.79(9) . .
C2 Co1 C4 102.43(8) . .
C1 Co1 C4 127.63(9) . .
C2 Co1 C3 93.91(9) . .
C1 Co1 C3 97.65(9) . .
C4 Co1 C3 40.86(7) . .
C2 Co1 C5 137.48(9) . .
C1 Co1 C5 108.17(9) . .
C4 Co1 C5 40.01(7) . .
C3 Co1 C5 69.43(8) . .
C2 Co1 P1 95.70(6) . .
C1 Co1 P1 97.87(7) . .
C4 Co1 P1 116.30(5) . .
C3 Co1 P1 156.91(6) . .
C5 Co1 P1 89.50(6) . .
O1 C1 Co1 174.66(18) . .
O2 C2 Co1 177.92(17) . .
C4 C3 Co1 68.25(11) . .
C4 C3 H3A 119.8(13) . .
Co1 C3 H3A 118.0(14) . .
C4 C3 H3B 118.1(13) . .
Co1 C3 H3B 107.3(13) . .
H3A C3 H3B 115.6(18) . .
C5 C4 C3 113.12(17) . .
C5 C4 C4 123.3(2) . 2_766
C3 C4 C4 123.0(2) . 2_766
C5 C4 Co1 72.85(11) . .
C3 C4 Co1 70.89(11) . .
C4 C4 Co1 117.24(17) 2_766 .
C4 C5 Co1 67.14(11) . .
C4 C5 H5A 118.0(12) . .
Co1 C5 H5A 120.5(13) . .
C4 C5 H5B 118.5(13) . .
Co1 C5 H5B 102.6(14) . .
H5A C5 H5B 118.4(18) . .
C8 P1 C7 102.83(10) . .
C8 P1 C6 102.10(11) . .
C7 P1 C6 102.76(10) . .
C8 P1 Co1 117.71(7) . .
C7 P1 Co1 114.93(8) . .
C6 P1 Co1 114.50(8) . .
P1 C6 H6A 109.5 . .
P1 C6 H6B 109.5 . .
H6A C6 H6B 109.5 . .
P1 C6 H6C 109.5 . .
H6A C6 H6C 109.5 . .
H6B C6 H6C 109.5 . .
P1 C7 H7A 109.5 . .
P1 C7 H7B 109.5 . .
H7A C7 H7B 109.5 . .
P1 C7 H7C 109.5 . .
H7A C7 H7C 109.5 . .
H7B C7 H7C 109.5 . .
P1 C8 H8A 109.5 . .
P1 C8 H8B 109.5 . .
H8A C8 H8B 109.5 . .
P1 C8 H8C 109.5 . .
H8A C8 H8C 109.5 . .
H8B C8 H8C 109.5 . .

loop_
_geom_bond_atom_site_label_1
_geom_bond_atom_site_label_2
_geom_bond_distance
_geom_bond_site_symmetry_2
Co1 C2 1.759(2) .
Co1 C1 1.770(2) .
Co1 C4 2.0257(19) .
Co1 C3 2.061(2) .
Co1 C5 2.1006(19) .
Co1 P1 2.1692(5) .
O1 C1 1.154(2) .
O2 C2 1.150(2) .
C3 C4 1.427(3) .
C3 H3A 0.93(2) .
C3 H3B 0.97(2) .
C4 C5 1.413(3) .
C4 C4 1.485(3) 2_766
C5 H5A 0.97(2) .
C5 H5B 0.94(2) .
P1 C8 1.816(2) .
P1 C7 1.821(2) .
P1 C6 1.821(2) .
C6 H6A 0.9800 .
C6 H6B 0.9800 .
C6 H6C 0.9800 .
C7 H7A 0.9800 .
C7 H7B 0.9800 .
C7 H7C 0.9800 .
C8 H8A 0.9800 .
C8 H8B 0.9800 .
C8 H8C 0.9800 .

loop_
_geom_torsion_atom_site_label_1
_geom_torsion_atom_site_label_2
_geom_torsion_atom_site_label_3
_geom_torsion_atom_site_label_4
_geom_torsion
_geom_torsion_site_symmetry_1
_geom_torsion_site_symmetry_4
C2 Co1 C3 C4 104.52(12) . .
C1 Co1 C3 C4 -141.85(12) . .
C5 Co1 C3 C4 -35.25(11) . .
P1 Co1 C3 C4 -10.0(2) . .
Co1 C3 C4 C5 60.84(15) . .
Co1 C3 C4 C4 -110.6(2) . 2_766
C2 Co1 C4 C5 155.70(12) . .
C1 Co1 C4 C5 -72.17(14) . .
C3 Co1 C4 C5 -122.81(17) . .
P1 Co1 C4 C5 52.85(12) . .
C2 Co1 C4 C3 -81.49(13) . .
C1 Co1 C4 C3 50.64(15) . .
C5 Co1 C4 C3 122.81(17) . .
P1 Co1 C4 C3 175.66(10) . .
C2 Co1 C4 C4 36.57(19) . 2_766
C1 Co1 C4 C4 168.70(16) . 2_766
C3 Co1 C4 C4 118.1(2) . 2_766
C5 Co1 C4 C4 -119.1(2) . 2_766
P1 Co1 C4 C4 -66.28(19) . 2_766
C3 C4 C5 Co1 -59.71(15) . .
C4 C4 C5 Co1 111.7(2) 2_766 .
C2 Co1 C5 C4 -36.49(17) . .
C1 Co1 C5 C4 127.49(12) . .
C3 Co1 C5 C4 35.97(11) . .
P1 Co1 C5 C4 -134.39(11) . .
C2 Co1 P1 C8 -74.72(11) . .
C1 Co1 P1 C8 171.28(11) . .
C4 Co1 P1 C8 32.18(11) . .
C3 Co1 P1 C8 39.43(18) . .
C5 Co1 P1 C8 63.00(11) . .
C2 Co1 P1 C7 163.90(10) . .
C1 Co1 P1 C7 49.90(11) . .
C4 Co1 P1 C7 -89.21(10) . .
C3 Co1 P1 C7 -81.95(18) . .
C5 Co1 P1 C7 -58.38(10) . .
C2 Co1 P1 C6 45.25(11) . .
C1 Co1 P1 C6 -68.75(11) . .
C4 Co1 P1 C6 152.14(10) . .
C3 Co1 P1 C6 159.40(18) . .
C5 Co1 P1 C6 -177.03(10) . .
